data_7129182
loop_
_publ_author_name
'Dong, Jinhuan'
'Feng, Wanzhong'
'Wang, Lei'
'Li, Mei'
'Chen, Zhe'
'Xu, Xianxiu'

_publ_section_title
;
 Cu/Base Co-catalyzed [3 + 3] Cycloaddition for the Synthesis of Highly
 Functionalized 4-Fluoropyridines
;
_journal_name_full 'Chemical Communications'
_journal_paper_doi 10.1039/D1CC05412K
_journal_year 2021
_chemical_formula_moiety 'C18 H13 Cl F N O2 S'
_chemical_formula_sum 'C18 H13 Cl F N O2 S'
_chemical_formula_weight 361.80
_space_group_crystal_system triclinic
_space_group_IT_number 2
_space_group_name_Hall '-P 1'
_space_group_name_H-M_alt 'P -1'
_atom_sites_solution_hydrogens geom
_atom_sites_solution_primary direct
_atom_sites_solution_secondary difmap
_audit_creation_date 2020-10-09
_audit_creation_method
;
  Olex2 1.2
  (compiled Apr 23 2013 17:54:37, GUI svn.r4466)
;
_audit_update_record
;
2021-04-11 deposited with the CCDC.	2021-11-01 downloaded from the CCDC.
;
_cell_angle_alpha 96.689(6)
_cell_angle_beta 101.847(6)
_cell_angle_gamma 99.853(5)
_cell_formula_units_Z 4
_cell_length_a 8.5995(5)
_cell_length_b 11.0868(7)
_cell_length_c 18.5904(14)
_cell_measurement_reflns_used 3031
_cell_measurement_temperature 293(2)
_cell_measurement_theta_max 70.6730
_cell_measurement_theta_min 6.3290
_cell_volume 1687.8(2)
_computing_cell_refinement 'CrysAlisPro 1.171.40.53 (Rigaku OD, 2019)'
_computing_data_collection 'CrysAlisPro 1.171.40.53 (Rigaku OD, 2019)'
_computing_data_reduction 'CrysAlisPro 1.171.40.53 (Rigaku OD, 2019)'
_computing_molecular_graphics
;
O. V. Dolomanov, L. J. Bourhis, R. J. Gildea, J. A. K. Howard and H. Puschmann,
OLEX2: a complete structure solution, refinement and analysis program.
J. Appl. Cryst. (2009). 42, 339-341.
;
_computing_publication_material
;
O. V. Dolomanov, L. J. Bourhis, R. J. Gildea, J. A. K. Howard and H. Puschmann,
OLEX2: a complete structure solution, refinement and analysis program.
J. Appl. Cryst. (2009). 42, 339-341.
;
_computing_structure_refinement
;
XL, G.M. Sheldrick, Acta Cryst.
(2008). A64, 112-122
;
_computing_structure_solution
;
XS, G.M. Sheldrick, Acta Cryst.
(2008). A64, 112-122
;
_diffrn_ambient_temperature 293(2)
_diffrn_detector 'CCD plate'
_diffrn_detector_area_resol_mean 16.0793
_diffrn_detector_type Eos
_diffrn_measured_fraction_theta_full 0.9970
_diffrn_measured_fraction_theta_max 0.9776
_diffrn_measurement_details
;
List of Runs (angles in degrees, time in seconds):

  # Type    Start    End  Width  t~exp~   \w     \q     \k     \f   Frames
#--------------------------------------------------------------------------
  1  \w     19.00  67.00   1.00    1.00    --    0.00  57.00-120.00   48
  2  \w     33.00  69.00   1.00    1.00    --    0.00  57.00 -60.00   36
  3  \w    -63.00 -27.00   1.00    1.00    --    0.00 -57.00 150.00   36
  4  \w    -16.00  21.00   1.00    1.00    --    0.00 -57.00 150.00   37
  5  \w     26.00 104.00   1.00    1.45    --   54.00-125.00-120.00   78
  6  \w    -18.00  75.00   1.00    1.45    --   54.00 -37.00  60.00   93
  7  \w     36.00  86.00   1.00    1.45    --   54.00-125.00  90.00   50
  8  \w     77.00 123.00   1.00    1.45    --   54.00  37.00-120.00   46
  9  \w     15.00  80.00   1.00    1.45    --   54.00 -37.00-150.00   65
 10  \w     29.00  57.00   1.00    1.45    --   54.00  37.00-120.00   28
 11  \w     30.00 126.00   1.00    1.45    --   54.00  37.00  30.00   96
 12  \w     79.00 106.00   1.00    1.45    --  108.00-111.00  90.00   27
 13  \w     65.00 112.00   1.00    1.45    --  108.00-111.00-180.00   47
 14  \w     93.00 171.00   1.00    1.45    --  108.00  77.00-120.00   78
 15  \w     63.00 129.00   1.00    1.45    --  108.00 -63.00 -90.00   66
 16  \w    102.00 178.00   1.00    1.45    --  108.00  37.00 -60.00   76
 17  \w     38.00  69.00   1.00    1.45    --  108.00 -77.00  30.00   31
 18  \w    131.00 175.00   1.00    1.45    --  108.00  63.00 -30.00   44
 19  \w     86.00 128.00   1.00    1.45    --  108.00  63.00 -30.00   42
 20  \w     44.00 142.00   1.00    1.45    --  108.00 -91.00-150.00   98
 21  \w    112.00 137.00   1.00    1.45    --  108.00 178.00 150.00   25
 22  \w     41.00  97.00   1.00    1.45    --  108.00 -50.00  90.00   56
 23  \w     85.00 111.00   1.00    1.45    --  108.00-111.00   0.00   26
 24  \w     66.00 102.00   1.00    1.45    --  108.00 178.00 150.00   36
 25  \w     83.00 120.00   1.00    1.45    --  108.00 178.00-180.00   37
 26  \w     91.00 116.00   1.00    1.45    --  108.00  63.00 120.00   25
 27  \w     38.00 128.00   1.00    1.45    --  108.00 -50.00-180.00   90
 28  \w     87.00 112.00   1.00    1.45    --  108.00 -77.00  30.00   25
 29  \w     87.00 166.00   1.00    1.45    --  108.00  37.00  30.00   79
;
_diffrn_measurement_device 'four-circle diffractometer'
_diffrn_measurement_device_type 'SuperNova, Dual, Cu at home/near, Eos'
_diffrn_measurement_method '\w scans'
_diffrn_orient_matrix_type 'CrysAlisPro convention (1999,Acta A55,543-557)'
_diffrn_orient_matrix_UB_11 0.0842983000
_diffrn_orient_matrix_UB_12 0.1311661000
_diffrn_orient_matrix_UB_13 -0.0066448000
_diffrn_orient_matrix_UB_21 -0.1040623000
_diffrn_orient_matrix_UB_22 -0.0137782000
_diffrn_orient_matrix_UB_23 -0.0796534000
_diffrn_orient_matrix_UB_31 -0.1302891000
_diffrn_orient_matrix_UB_32 0.0547775000
_diffrn_orient_matrix_UB_33 0.0310201000
_diffrn_radiation_monochromator mirror
_diffrn_radiation_probe x-ray
_diffrn_radiation_type 'Cu K\a'
_diffrn_radiation_wavelength 1.54184
_diffrn_reflns_av_R_equivalents 0.0260
_diffrn_reflns_av_unetI/netI 0.0405
_diffrn_reflns_limit_h_max 9
_diffrn_reflns_limit_h_min -10
_diffrn_reflns_limit_k_max 13
_diffrn_reflns_limit_k_min -13
_diffrn_reflns_limit_l_max 22
_diffrn_reflns_limit_l_min -22
_diffrn_reflns_number 11108
_diffrn_reflns_theta_full 67.06
_diffrn_reflns_theta_max 67.07
_diffrn_reflns_theta_min 4.10
_diffrn_source 'micro-focus sealed X-ray tube'
_diffrn_source_type 'SuperNova (Cu) X-ray Source'
_exptl_absorpt_coefficient_mu 3.345
_exptl_absorpt_correction_T_max 1.00000
_exptl_absorpt_correction_T_min 0.53924
_exptl_absorpt_correction_type multi-scan
_exptl_absorpt_process_details
;
CrysAlisPro 1.171.40.53 (Rigaku Oxford Diffraction, 2019)
Empirical absorption correction using spherical harmonics,
 implemented in SCALE3 ABSPACK scaling algorithm.
;
_exptl_crystal_colour 'clear pale colourless'
_exptl_crystal_density_diffrn 1.424
_exptl_crystal_density_method 'not measured'
_exptl_crystal_description needle
_exptl_crystal_F_000 744
_exptl_crystal_size_max 0.09
_exptl_crystal_size_mid 0.02
_exptl_crystal_size_min 0.01
_refine_diff_density_max 0.244
_refine_diff_density_min -0.371
_refine_diff_density_rms 0.045
_refine_ls_extinction_method none
_refine_ls_goodness_of_fit_ref 1.034
_refine_ls_hydrogen_treatment mixed
_refine_ls_matrix_type full
_refine_ls_number_parameters 433
_refine_ls_number_reflns 6014
_refine_ls_number_restraints 0
_refine_ls_restrained_S_all 1.034
_refine_ls_R_factor_all 0.0677
_refine_ls_R_factor_gt 0.0482
_refine_ls_shift/su_max 0.001
_refine_ls_shift/su_mean 0.000
_refine_ls_structure_factor_coef Fsqd
_refine_ls_weighting_details 'calc w=1/[\s^2^(Fo^2^)+(0.0708P)^2^+0.1033P] where P=(Fo^2^+2Fc^2^)/3'
_refine_ls_weighting_scheme calc
_refine_ls_wR_factor_gt 0.1257
_refine_ls_wR_factor_ref 0.1447
_reflns_number_gt 4322
_reflns_number_total 6014
_reflns_threshold_expression >2sigma(I)
_cod_data_source_file d1cc05412k2.cif
_cod_data_source_block exp_3908
_cod_depositor_comments
;

2024-06-28
Z value and formula fixed to values more according to usual
chemical conventions.                 miguel
;
_cod_original_formula_sum 'C36 H26 Cl2 F2 N2 O4 S2'
_cod_original_formula_weight 723.61
_cod_original_formula_moiety '2(C18 H13 Cl F N O2 S)'
_cod_original_formula_units_Z 2
_cod_original_cell_volume 1687.83(19)
_cod_database_code 7129182
_chemical_oxdiff_usercomment CHNOCl
_reflns_odcompleteness_completeness 99.70
_reflns_odcompleteness_iscentric 1
_reflns_odcompleteness_theta 66.97
_olex2_refinement_description
;
1. Fixed Uiso
 At 1.2 times of:
  All C(H) groups
 At 1.5 times of:
  All C(H,H,H) groups
2.a Me refined with riding coordinates:
 C19(H19A,H19B,H19C), C38(H38A,H38B,H38C)
2.b Aromatic/amide H refined with riding coordinates:
 C2(H2), C3(H3), C4(H4), C5(H5), C8(H8), C11(H11), C14(H14), C15(H15),
 C17(H17), C18(H18), C21(H21), C22(H22), C23(H23), C24(H24), C27(H27), C30(H30),
  C33(H33), C34(H34), C36(H36), C37(H37)
;
_oxdiff_exptl_absorpt_empirical_details
;
Empirical correction (ABSPACK) includes:
- Absorption correction using spherical harmonics
- Frame scaling
;
_oxdiff_exptl_absorpt_empirical_full_max 2.024
_oxdiff_exptl_absorpt_empirical_full_min 0.686

loop_
_space_group_symop_id
_space_group_symop_operation_xyz
1 'x, y, z'
2 '-x, -y, -z'

loop_
_atom_site_label
_atom_site_type_symbol
_atom_site_fract_x
_atom_site_fract_y
_atom_site_fract_z
_atom_site_U_iso_or_equiv
_atom_site_adp_type
_atom_site_occupancy
_atom_site_symmetry_multiplicity
_atom_site_calc_flag
_atom_site_refinement_flags
_atom_site_disorder_assembly
_atom_site_disorder_group
C1 C 0.6061(4) 0.1348(4) 0.89038(17) 0.0773(9) Uani 1 1 d . . .
C2 C 0.7393(5) 0.0931(5) 0.9271(2) 0.0975(13) Uani 1 1 d . . .
H2 H 0.8423 0.1431 0.9385 0.117 Uiso 1 1 calc R . .
C3 C 0.7156(5) -0.0249(5) 0.9465(2) 0.1030(14) Uani 1 1 d . . .
H3 H 0.8034 -0.0532 0.9722 0.124 Uiso 1 1 calc R . .
C4 C 0.5675(5) -0.0988(4) 0.9285(2) 0.0945(12) Uani 1 1 d . . .
H4 H 0.5538 -0.1783 0.9407 0.113 Uiso 1 1 calc R . .
C5 C 0.4355(4) -0.0562(3) 0.89185(18) 0.0742(9) Uani 1 1 d . . .
H5 H 0.3338 -0.1083 0.8793 0.089 Uiso 1 1 calc R . .
C6 C 0.4510(3) 0.0618(3) 0.87341(16) 0.0615(7) Uani 1 1 d . . .
C7 C 0.3070(3) 0.1045(3) 0.83364(15) 0.0552(7) Uani 1 1 d . . .
C8 C 0.2175(3) 0.0401(3) 0.76491(15) 0.0579(7) Uani 1 1 d . . .
H8 H 0.2508 -0.0297 0.7455 0.070 Uiso 1 1 calc R . .
C10 C 0.0423(3) 0.1711(2) 0.75396(15) 0.0497(6) Uani 1 1 d . . .
C11 C 0.1185(4) 0.2425(3) 0.82175(16) 0.0622(7) Uani 1 1 d . . .
H11 H 0.0830 0.3121 0.8399 0.075 Uiso 1 1 calc R . .
C12 C 0.2495(4) 0.2047(3) 0.86067(15) 0.0624(7) Uani 1 1 d . . .
C13 C -0.0693(3) 0.2359(2) 0.61496(16) 0.0502(6) Uani 1 1 d . . .
C14 C -0.0994(3) 0.1392(3) 0.55683(17) 0.0625(7) Uani 1 1 d . . .
H14 H -0.1535 0.0610 0.5609 0.075 Uiso 1 1 calc R . .
C15 C -0.0488(4) 0.1592(3) 0.49282(18) 0.0677(8) Uani 1 1 d . . .
H15 H -0.0701 0.0943 0.4534 0.081 Uiso 1 1 calc R . .
C16 C 0.0334(3) 0.2748(3) 0.48631(18) 0.0656(8) Uani 1 1 d . . .
C17 C 0.0624(4) 0.3696(3) 0.5446(2) 0.0693(9) Uani 1 1 d . . .
H17 H 0.1169 0.4476 0.5405 0.083 Uiso 1 1 calc R . .
C18 C 0.0128(3) 0.3522(3) 0.60945(18) 0.0609(7) Uani 1 1 d . . .
H18 H 0.0340 0.4174 0.6487 0.073 Uiso 1 1 calc R . .
C19 C 0.0904(4) 0.2951(4) 0.4160(2) 0.0935(13) Uani 1 1 d . . .
H19A H 0.0461 0.3609 0.3956 0.140 Uiso 1 1 calc R . .
H19B H 0.0547 0.2204 0.3804 0.140 Uiso 1 1 calc R . .
H19C H 0.2067 0.3170 0.4276 0.140 Uiso 1 1 calc R . .
C20 C -0.0407(4) 0.3625(3) 0.09838(17) 0.0701(8) Uani 1 1 d . . .
C21 C -0.1773(5) 0.4005(4) 0.0619(2) 0.0938(12) Uani 1 1 d . . .
H21 H -0.1892 0.4125 0.0126 0.113 Uiso 1 1 calc R . .
C22 C -0.2954(5) 0.4202(4) 0.0998(3) 0.0937(12) Uani 1 1 d . . .
H22 H -0.3880 0.4447 0.0756 0.112 Uiso 1 1 calc R . .
C23 C -0.2771(4) 0.4039(3) 0.1726(2) 0.0865(10) Uani 1 1 d . . .
H23 H -0.3565 0.4179 0.1980 0.104 Uiso 1 1 calc R . .
C24 C -0.1417(4) 0.3672(3) 0.20773(18) 0.0686(8) Uani 1 1 d . . .
H24 H -0.1306 0.3562 0.2572 0.082 Uiso 1 1 calc R . .
C25 C -0.0204(3) 0.3457(3) 0.17222(15) 0.0543(6) Uani 1 1 d . . .
C26 C 0.1284(3) 0.3115(2) 0.21386(14) 0.0497(6) Uani 1 1 d . . .
C27 C 0.2470(4) 0.4000(3) 0.26328(16) 0.0618(7) Uani 1 1 d . . .
H27 H 0.2316 0.4813 0.2681 0.074 Uiso 1 1 calc R . .
C29 C 0.4007(3) 0.2612(2) 0.29708(14) 0.0480(6) Uani 1 1 d . . .
C30 C 0.2929(3) 0.1630(2) 0.25033(15) 0.0543(6) Uani 1 1 d . . .
H30 H 0.3106 0.0823 0.2473 0.065 Uiso 1 1 calc R . .
C31 C 0.1574(3) 0.1927(2) 0.20862(15) 0.0523(6) Uani 1 1 d . . .
C32 C 0.5355(3) 0.2448(2) 0.44400(14) 0.0453(6) Uani 1 1 d . . .
C33 C 0.4519(3) 0.1397(3) 0.46340(16) 0.0562(7) Uani 1 1 d . . .
H33 H 0.4214 0.0653 0.4306 0.067 Uiso 1 1 calc R . .
C34 C 0.4148(3) 0.1476(3) 0.53263(17) 0.0608(7) Uani 1 1 d . . .
H34 H 0.3604 0.0771 0.5463 0.073 Uiso 1 1 calc R . .
C35 C 0.4565(3) 0.2573(3) 0.58186(15) 0.0531(7) Uani 1 1 d . . .
C36 C 0.5384(3) 0.3601(3) 0.56121(16) 0.0609(7) Uani 1 1 d . . .
H36 H 0.5677 0.4346 0.5939 0.073 Uiso 1 1 calc R . .
C37 C 0.5782(3) 0.3549(3) 0.49242(16) 0.0567(7) Uani 1 1 d . . .
H37 H 0.6334 0.4255 0.4791 0.068 Uiso 1 1 calc R . .
C38 C 0.4150(4) 0.2629(4) 0.65724(17) 0.0778(10) Uani 1 1 d . . .
H38A H 0.4906 0.2281 0.6901 0.117 Uiso 1 1 calc R . .
H38B H 0.3072 0.2165 0.6520 0.117 Uiso 1 1 calc R . .
H38C H 0.4209 0.3477 0.6776 0.117 Uiso 1 1 calc R . .
Cl1 Cl 0.63686(13) 0.28080(12) 0.86417(6) 0.1142(4) Uani 1 1 d . . .
Cl2 Cl 0.10794(14) 0.33843(12) 0.05114(5) 0.1049(4) Uani 1 1 d . . .
F1 F 0.0468(2) 0.10196(16) 0.16110(11) 0.0785(5) Uani 1 1 d . . .
F2 F 0.3257(3) 0.26965(19) 0.92897(10) 0.0915(6) Uani 1 1 d . . .
N1 N 0.0870(3) 0.0711(2) 0.72469(12) 0.0555(6) Uani 1 1 d . . .
N2 N 0.3816(3) 0.3773(2) 0.30446(14) 0.0606(6) Uani 1 1 d . . .
O3 O 0.7089(2) 0.3391(2) 0.35805(12) 0.0766(6) Uani 1 1 d . . .
O4 O 0.5973(3) 0.1121(2) 0.33251(12) 0.0772(7) Uani 1 1 d . . .
O5 O -0.2598(2) 0.10602(18) 0.68191(12) 0.0665(5) Uani 1 1 d . . .
O6 O -0.1479(3) 0.32762(19) 0.73445(12) 0.0701(6) Uani 1 1 d . . .
S1 S 0.58102(8) 0.23627(7) 0.35666(4) 0.0564(2) Uani 1 1 d . . .
S2 S -0.12953(8) 0.21188(6) 0.69741(4) 0.0539(2) Uani 1 1 d . . .

loop_
_atom_site_aniso_label
_atom_site_aniso_U_11
_atom_site_aniso_U_22
_atom_site_aniso_U_33
_atom_site_aniso_U_23
_atom_site_aniso_U_13
_atom_site_aniso_U_12
C1 0.072(2) 0.113(3) 0.0483(17) 0.0147(18) 0.0153(15) 0.0187(19)
C2 0.068(2) 0.157(4) 0.062(2) 0.005(3) 0.0074(17) 0.026(2)
C3 0.091(3) 0.146(4) 0.075(3) 0.006(3) -0.001(2) 0.063(3)
C4 0.107(3) 0.099(3) 0.078(3) 0.007(2) 0.000(2) 0.056(3)
C5 0.081(2) 0.077(2) 0.066(2) 0.0083(17) 0.0070(16) 0.0346(17)
C6 0.0608(17) 0.081(2) 0.0467(16) 0.0075(14) 0.0132(13) 0.0258(15)
C7 0.0629(16) 0.0642(18) 0.0442(15) 0.0118(13) 0.0166(12) 0.0211(13)
C8 0.0645(17) 0.0626(18) 0.0534(16) 0.0054(14) 0.0158(13) 0.0304(14)
C10 0.0551(14) 0.0475(15) 0.0533(15) 0.0134(12) 0.0176(12) 0.0189(11)
C11 0.083(2) 0.0546(17) 0.0559(17) 0.0068(14) 0.0189(15) 0.0300(15)
C12 0.083(2) 0.0609(18) 0.0422(15) 0.0035(13) 0.0097(14) 0.0206(15)
C13 0.0448(13) 0.0527(16) 0.0592(16) 0.0197(13) 0.0130(11) 0.0175(11)
C14 0.0619(17) 0.0566(18) 0.070(2) 0.0150(15) 0.0178(15) 0.0088(13)
C15 0.0667(18) 0.079(2) 0.0605(19) 0.0136(16) 0.0158(15) 0.0204(16)
C16 0.0467(15) 0.095(2) 0.069(2) 0.0389(19) 0.0179(14) 0.0289(15)
C17 0.0602(17) 0.070(2) 0.086(2) 0.0370(19) 0.0228(16) 0.0119(14)
C18 0.0587(16) 0.0556(17) 0.0715(19) 0.0188(15) 0.0148(14) 0.0138(13)
C19 0.069(2) 0.153(4) 0.086(3) 0.059(3) 0.0351(19) 0.047(2)
C20 0.084(2) 0.072(2) 0.0551(18) 0.0180(16) 0.0085(16) 0.0218(17)
C21 0.113(3) 0.098(3) 0.064(2) 0.028(2) -0.007(2) 0.030(2)
C22 0.081(2) 0.085(3) 0.107(3) 0.017(2) -0.008(2) 0.030(2)
C23 0.073(2) 0.093(3) 0.096(3) 0.015(2) 0.013(2) 0.0297(19)
C24 0.0686(19) 0.079(2) 0.0621(19) 0.0133(16) 0.0148(15) 0.0248(16)
C25 0.0613(16) 0.0523(16) 0.0486(15) 0.0084(12) 0.0082(12) 0.0142(12)
C26 0.0580(15) 0.0526(16) 0.0420(14) 0.0101(12) 0.0144(11) 0.0157(12)
C27 0.0731(18) 0.0476(16) 0.0603(18) 0.0028(13) 0.0027(14) 0.0189(13)
C29 0.0529(14) 0.0509(16) 0.0453(14) 0.0075(12) 0.0171(11) 0.0177(11)
C30 0.0686(17) 0.0453(15) 0.0541(16) 0.0076(13) 0.0187(13) 0.0200(13)
C31 0.0600(15) 0.0468(15) 0.0475(15) 0.0035(12) 0.0118(12) 0.0068(12)
C32 0.0420(12) 0.0515(15) 0.0467(14) 0.0106(12) 0.0114(10) 0.0176(10)
C33 0.0637(16) 0.0464(16) 0.0583(17) 0.0075(13) 0.0134(13) 0.0120(12)
C34 0.0598(16) 0.0598(18) 0.0641(18) 0.0214(15) 0.0151(14) 0.0068(13)
C35 0.0415(13) 0.0718(19) 0.0485(15) 0.0132(14) 0.0088(11) 0.0174(12)
C36 0.0660(17) 0.0612(19) 0.0509(16) -0.0025(13) 0.0112(13) 0.0104(14)
C37 0.0574(15) 0.0515(16) 0.0579(17) 0.0084(13) 0.0126(13) 0.0028(12)
C38 0.0629(18) 0.121(3) 0.0570(19) 0.0210(19) 0.0189(15) 0.0295(18)
Cl1 0.1028(7) 0.1445(10) 0.0779(6) 0.0415(6) 0.0060(5) -0.0214(6)
Cl2 0.1251(8) 0.1441(10) 0.0663(6) 0.0385(6) 0.0419(6) 0.0449(7)
F1 0.0824(12) 0.0563(11) 0.0806(13) -0.0015(9) -0.0048(10) 0.0063(9)
F2 0.1257(16) 0.0877(14) 0.0530(11) -0.0099(10) -0.0046(11) 0.0439(12)
N1 0.0586(13) 0.0578(14) 0.0517(13) 0.0040(11) 0.0093(10) 0.0233(11)
N2 0.0653(14) 0.0506(14) 0.0608(15) 0.0006(11) 0.0022(11) 0.0181(11)
O3 0.0535(11) 0.1109(19) 0.0719(14) 0.0279(13) 0.0250(10) 0.0121(11)
O4 0.0878(15) 0.0909(17) 0.0677(14) 0.0062(12) 0.0238(12) 0.0556(13)
O5 0.0562(11) 0.0632(13) 0.0865(15) 0.0280(11) 0.0230(10) 0.0109(9)
O6 0.0825(14) 0.0633(13) 0.0799(15) 0.0164(11) 0.0303(12) 0.0394(11)
S1 0.0516(4) 0.0737(5) 0.0532(4) 0.0127(3) 0.0200(3) 0.0265(3)
S2 0.0541(4) 0.0520(4) 0.0647(4) 0.0191(3) 0.0201(3) 0.0210(3)

loop_
_atom_type_symbol
_atom_type_description
_atom_type_scat_dispersion_real
_atom_type_scat_dispersion_imag
_atom_type_scat_source
C C 0.0181 0.0091 'International Tables Vol C Tables 4.2.6.8 and 6.1.1.4'
H H 0.0000 0.0000 'International Tables Vol C Tables 4.2.6.8 and 6.1.1.4'
O O 0.0492 0.0322 'International Tables Vol C Tables 4.2.6.8 and 6.1.1.4'
N N 0.0311 0.0180 'International Tables Vol C Tables 4.2.6.8 and 6.1.1.4'
F F 0.0727 0.0534 'International Tables Vol C Tables 4.2.6.8 and 6.1.1.4'
S S 0.3331 0.5567 'International Tables Vol C Tables 4.2.6.8 and 6.1.1.4'
Cl Cl 0.3639 0.7018 'International Tables Vol C Tables 4.2.6.8 and 6.1.1.4'

loop_
_geom_angle_atom_site_label_1
_geom_angle_atom_site_label_2
_geom_angle_atom_site_label_3
_geom_angle
_geom_angle_site_symmetry_1
_geom_angle_site_symmetry_3
_geom_angle_publ_flag
C2 C1 C6 121.5(4) . . ?
C2 C1 Cl1 118.5(3) . . ?
C6 C1 Cl1 120.0(3) . . ?
C1 C2 H2 120.7 . . ?
C1 C2 C3 118.7(4) . . ?
C3 C2 H2 120.7 . . ?
C2 C3 H3 119.5 . . ?
C4 C3 C2 120.9(4) . . ?
C4 C3 H3 119.5 . . ?
C3 C4 H4 120.1 . . ?
C3 C4 C5 119.9(4) . . ?
C5 C4 H4 120.1 . . ?
C4 C5 H5 119.1 . . ?
C6 C5 C4 121.7(4) . . ?
C6 C5 H5 119.1 . . ?
C1 C6 C7 122.3(3) . . ?
C5 C6 C1 117.3(3) . . ?
C5 C6 C7 120.4(3) . . ?
C8 C7 C6 120.1(3) . . ?
C12 C7 C6 124.7(3) . . ?
C12 C7 C8 115.2(3) . . ?
C7 C8 H8 117.6 . . ?
N1 C8 C7 124.8(3) . . ?
N1 C8 H8 117.6 . . ?
C11 C10 S2 120.0(2) . . ?
N1 C10 C11 125.2(2) . . ?
N1 C10 S2 114.8(2) . . ?
C10 C11 H11 122.1 . . ?
C12 C11 C10 115.8(3) . . ?
C12 C11 H11 122.1 . . ?
C11 C12 C7 122.9(3) . . ?
F2 C12 C7 119.0(3) . . ?
F2 C12 C11 118.1(3) . . ?
C14 C13 C18 120.4(3) . . ?
C14 C13 S2 120.3(2) . . ?
C18 C13 S2 119.3(2) . . ?
C13 C14 H14 120.2 . . ?
C15 C14 C13 119.6(3) . . ?
C15 C14 H14 120.2 . . ?
C14 C15 H15 119.6 . . ?
C14 C15 C16 120.9(3) . . ?
C16 C15 H15 119.6 . . ?
C15 C16 C19 120.3(3) . . ?
C17 C16 C15 118.7(3) . . ?
C17 C16 C19 120.9(3) . . ?
C16 C17 H17 119.2 . . ?
C16 C17 C18 121.6(3) . . ?
C18 C17 H17 119.2 . . ?
C13 C18 H18 120.6 . . ?
C17 C18 C13 118.8(3) . . ?
C17 C18 H18 120.6 . . ?
C16 C19 H19A 109.5 . . ?
C16 C19 H19B 109.5 . . ?
C16 C19 H19C 109.5 . . ?
H19A C19 H19B 109.5 . . ?
H19A C19 H19C 109.5 . . ?
H19B C19 H19C 109.5 . . ?
C21 C20 Cl2 119.3(3) . . ?
C25 C20 C21 121.0(3) . . ?
C25 C20 Cl2 119.7(2) . . ?
C20 C21 H21 120.4 . . ?
C22 C21 C20 119.2(3) . . ?
C22 C21 H21 120.4 . . ?
C21 C22 H22 119.8 . . ?
C23 C22 C21 120.4(3) . . ?
C23 C22 H22 119.8 . . ?
C22 C23 H23 120.2 . . ?
C24 C23 C22 119.6(4) . . ?
C24 C23 H23 120.2 . . ?
C23 C24 H24 118.9 . . ?
C23 C24 C25 122.2(3) . . ?
C25 C24 H24 118.9 . . ?
C20 C25 C26 122.2(3) . . ?
C24 C25 C20 117.6(3) . . ?
C24 C25 C26 120.2(3) . . ?
C27 C26 C25 120.5(2) . . ?
C31 C26 C25 124.1(3) . . ?
C31 C26 C27 115.3(2) . . ?
C26 C27 H27 117.6 . . ?
N2 C27 C26 124.7(3) . . ?
N2 C27 H27 117.6 . . ?
C30 C29 S1 120.5(2) . . ?
N2 C29 C30 125.2(2) . . ?
N2 C29 S1 114.3(2) . . ?
C29 C30 H30 122.3 . . ?
C31 C30 C29 115.3(2) . . ?
C31 C30 H30 122.3 . . ?
C30 C31 C26 122.8(3) . . ?
F1 C31 C26 118.3(2) . . ?
F1 C31 C30 118.9(2) . . ?
C33 C32 S1 119.1(2) . . ?
C37 C32 C33 120.3(2) . . ?
C37 C32 S1 120.5(2) . . ?
C32 C33 H33 120.6 . . ?
C34 C33 C32 118.7(3) . . ?
C34 C33 H33 120.6 . . ?
C33 C34 H34 119.1 . . ?
C35 C34 C33 121.8(3) . . ?
C35 C34 H34 119.1 . . ?
C34 C35 C38 120.5(3) . . ?
C36 C35 C34 118.4(3) . . ?
C36 C35 C38 121.1(3) . . ?
C35 C36 H36 119.4 . . ?
C35 C36 C37 121.2(3) . . ?
C37 C36 H36 119.4 . . ?
C32 C37 C36 119.6(3) . . ?
C32 C37 H37 120.2 . . ?
C36 C37 H37 120.2 . . ?
C35 C38 H38A 109.5 . . ?
C35 C38 H38B 109.5 . . ?
C35 C38 H38C 109.5 . . ?
H38A C38 H38B 109.5 . . ?
H38A C38 H38C 109.5 . . ?
H38B C38 H38C 109.5 . . ?
C10 N1 C8 116.2(2) . . ?
C29 N2 C27 116.7(2) . . ?
C32 S1 C29 103.59(11) . . ?
O3 S1 C29 107.24(13) . . ?
O3 S1 C32 108.72(13) . . ?
O3 S1 O4 119.99(14) . . ?
O4 S1 C29 106.82(13) . . ?
O4 S1 C32 109.23(13) . . ?
C13 S2 C10 103.94(12) . . ?
O5 S2 C10 107.26(12) . . ?
O5 S2 C13 109.06(14) . . ?
O6 S2 C10 106.38(13) . . ?
O6 S2 C13 109.01(13) . . ?
O6 S2 O5 119.99(13) . . ?

loop_
_geom_bond_atom_site_label_1
_geom_bond_atom_site_label_2
_geom_bond_distance
_geom_bond_site_symmetry_2
_geom_bond_publ_flag
C1 C2 1.388(5) . ?
C1 C6 1.390(4) . ?
C1 Cl1 1.738(4) . ?
C2 H2 0.9300 . ?
C2 C3 1.390(6) . ?
C3 H3 0.9300 . ?
C3 C4 1.345(6) . ?
C4 H4 0.9300 . ?
C4 C5 1.385(4) . ?
C5 H5 0.9300 . ?
C5 C6 1.382(4) . ?
C6 C7 1.487(4) . ?
C7 C8 1.390(4) . ?
C7 C12 1.375(4) . ?
C8 H8 0.9300 . ?
C8 N1 1.335(3) . ?
C10 C11 1.377(4) . ?
C10 N1 1.328(3) . ?
C10 S2 1.788(3) . ?
C11 H11 0.9300 . ?
C11 C12 1.366(4) . ?
C12 F2 1.358(3) . ?
C13 C14 1.380(4) . ?
C13 C18 1.386(4) . ?
C13 S2 1.750(3) . ?
C14 H14 0.9300 . ?
C14 C15 1.377(4) . ?
C15 H15 0.9300 . ?
C15 C16 1.385(4) . ?
C16 C17 1.370(5) . ?
C16 C19 1.514(4) . ?
C17 H17 0.9300 . ?
C17 C18 1.381(4) . ?
C18 H18 0.9300 . ?
C19 H19A 0.9600 . ?
C19 H19B 0.9600 . ?
C19 H19C 0.9600 . ?
C20 C21 1.388(4) . ?
C20 C25 1.386(4) . ?
C20 Cl2 1.732(3) . ?
C21 H21 0.9300 . ?
C21 C22 1.382(6) . ?
C22 H22 0.9300 . ?
C22 C23 1.366(5) . ?
C23 H23 0.9300 . ?
C23 C24 1.364(4) . ?
C24 H24 0.9300 . ?
C24 C25 1.382(4) . ?
C25 C26 1.487(4) . ?
C26 C27 1.382(4) . ?
C26 C31 1.378(4) . ?
C27 H27 0.9300 . ?
C27 N2 1.330(3) . ?
C29 C30 1.380(4) . ?
C29 N2 1.321(3) . ?
C29 S1 1.794(3) . ?
C30 H30 0.9300 . ?
C30 C31 1.374(4) . ?
C31 F1 1.348(3) . ?
C32 C33 1.386(4) . ?
C32 C37 1.375(4) . ?
C32 S1 1.742(2) . ?
C33 H33 0.9300 . ?
C33 C34 1.385(4) . ?
C34 H34 0.9300 . ?
C34 C35 1.379(4) . ?
C35 C36 1.371(4) . ?
C35 C38 1.513(4) . ?
C36 H36 0.9300 . ?
C36 C37 1.388(4) . ?
C37 H37 0.9300 . ?
C38 H38A 0.9600 . ?
C38 H38B 0.9600 . ?
C38 H38C 0.9600 . ?
O3 S1 1.436(2) . ?
O4 S1 1.437(2) . ?
O5 S2 1.433(2) . ?
O6 S2 1.433(2) . ?

loop_
_geom_torsion_atom_site_label_1
_geom_torsion_atom_site_label_2
_geom_torsion_atom_site_label_3
_geom_torsion_atom_site_label_4
_geom_torsion
_geom_torsion_site_symmetry_1
_geom_torsion_site_symmetry_2
_geom_torsion_site_symmetry_3
_geom_torsion_site_symmetry_4
_geom_torsion_publ_flag
C1 C2 C3 C4 1.6(6) . . . . ?
C1 C6 C7 C8 118.5(3) . . . . ?
C1 C6 C7 C12 -63.2(4) . . . . ?
C2 C1 C6 C5 -2.6(5) . . . . ?
C2 C1 C6 C7 -179.6(3) . . . . ?
C2 C3 C4 C5 -1.6(6) . . . . ?
C3 C4 C5 C6 -0.6(6) . . . . ?
C4 C5 C6 C1 2.6(5) . . . . ?
C4 C5 C6 C7 179.7(3) . . . . ?
C5 C6 C7 C8 -58.4(4) . . . . ?
C5 C6 C7 C12 119.9(4) . . . . ?
C6 C1 C2 C3 0.5(5) . . . . ?
C6 C7 C8 N1 -179.7(3) . . . . ?
C6 C7 C12 C11 178.7(3) . . . . ?
C6 C7 C12 F2 -1.1(5) . . . . ?
C7 C8 N1 C10 -0.1(4) . . . . ?
C8 C7 C12 C11 -3.0(5) . . . . ?
C8 C7 C12 F2 177.2(3) . . . . ?
C10 C11 C12 C7 2.3(5) . . . . ?
C10 C11 C12 F2 -177.9(3) . . . . ?
C11 C10 N1 C8 -0.7(4) . . . . ?
C11 C10 S2 C13 120.1(2) . . . . ?
C11 C10 S2 O5 -124.4(2) . . . . ?
C11 C10 S2 O6 5.1(3) . . . . ?
C12 C7 C8 N1 1.9(4) . . . . ?
C13 C14 C15 C16 0.7(4) . . . . ?
C14 C13 C18 C17 0.5(4) . . . . ?
C14 C13 S2 C10 90.7(2) . . . . ?
C14 C13 S2 O5 -23.5(3) . . . . ?
C14 C13 S2 O6 -156.2(2) . . . . ?
C14 C15 C16 C17 -0.6(4) . . . . ?
C14 C15 C16 C19 179.1(3) . . . . ?
C15 C16 C17 C18 0.4(4) . . . . ?
C16 C17 C18 C13 -0.4(4) . . . . ?
C18 C13 C14 C15 -0.7(4) . . . . ?
C18 C13 S2 C10 -87.6(2) . . . . ?
C18 C13 S2 O5 158.2(2) . . . . ?
C18 C13 S2 O6 25.5(2) . . . . ?
C19 C16 C17 C18 -179.3(3) . . . . ?
C20 C21 C22 C23 0.8(6) . . . . ?
C20 C25 C26 C27 101.7(4) . . . . ?
C20 C25 C26 C31 -80.2(4) . . . . ?
C21 C20 C25 C24 0.6(5) . . . . ?
C21 C20 C25 C26 -176.8(3) . . . . ?
C21 C22 C23 C24 -0.4(6) . . . . ?
C22 C23 C24 C25 0.2(6) . . . . ?
C23 C24 C25 C20 -0.2(5) . . . . ?
C23 C24 C25 C26 177.1(3) . . . . ?
C24 C25 C26 C27 -75.5(4) . . . . ?
C24 C25 C26 C31 102.5(3) . . . . ?
C25 C20 C21 C22 -0.8(6) . . . . ?
C25 C26 C27 N2 178.0(3) . . . . ?
C25 C26 C31 C30 -177.0(2) . . . . ?
C25 C26 C31 F1 2.2(4) . . . . ?
C26 C27 N2 C29 -0.4(5) . . . . ?
C27 C26 C31 C30 1.1(4) . . . . ?
C27 C26 C31 F1 -179.7(2) . . . . ?
C29 C30 C31 C26 -1.3(4) . . . . ?
C29 C30 C31 F1 179.5(2) . . . . ?
C30 C29 N2 C27 0.1(4) . . . . ?
C30 C29 S1 C32 -103.4(2) . . . . ?
C30 C29 S1 O3 141.7(2) . . . . ?
C30 C29 S1 O4 11.9(3) . . . . ?
C31 C26 C27 N2 -0.2(4) . . . . ?
C32 C33 C34 C35 1.1(4) . . . . ?
C33 C32 C37 C36 0.6(4) . . . . ?
C33 C32 S1 C29 84.8(2) . . . . ?
C33 C32 S1 O3 -161.4(2) . . . . ?
C33 C32 S1 O4 -28.8(2) . . . . ?
C33 C34 C35 C36 -0.7(4) . . . . ?
C33 C34 C35 C38 -179.7(3) . . . . ?
C34 C35 C36 C37 0.3(4) . . . . ?
C35 C36 C37 C32 -0.2(4) . . . . ?
C37 C32 C33 C34 -1.0(4) . . . . ?
C37 C32 S1 C29 -93.6(2) . . . . ?
C37 C32 S1 O3 20.3(2) . . . . ?
C37 C32 S1 O4 152.9(2) . . . . ?
C38 C35 C36 C37 179.3(3) . . . . ?
Cl1 C1 C2 C3 -178.4(3) . . . . ?
Cl1 C1 C6 C5 176.3(2) . . . . ?
Cl1 C1 C6 C7 -0.6(4) . . . . ?
Cl2 C20 C21 C22 -179.7(3) . . . . ?
Cl2 C20 C25 C24 179.4(2) . . . . ?
Cl2 C20 C25 C26 2.1(4) . . . . ?
N1 C10 C11 C12 -0.3(4) . . . . ?
N1 C10 S2 C13 -59.1(2) . . . . ?
N1 C10 S2 O5 56.3(2) . . . . ?
N1 C10 S2 O6 -174.1(2) . . . . ?
N2 C29 C30 C31 0.7(4) . . . . ?
N2 C29 S1 C32 74.6(2) . . . . ?
N2 C29 S1 O3 -40.3(2) . . . . ?
N2 C29 S1 O4 -170.1(2) . . . . ?
S1 C29 C30 C31 178.53(19) . . . . ?
S1 C29 N2 C27 -177.8(2) . . . . ?
S1 C32 C33 C34 -179.3(2) . . . . ?
S1 C32 C37 C36 178.9(2) . . . . ?
S2 C10 C11 C12 -179.5(2) . . . . ?
S2 C10 N1 C8 178.5(2) . . . . ?
S2 C13 C14 C15 -178.9(2) . . . . ?
S2 C13 C18 C17 178.8(2) . . . . ?
